data_2201950
loop_
_publ_author_name
'Nicolas Raynal'
'Muriel Amblard'
'Jean Martinez'
'Marc Rolland'

_publ_section_title
;
 [2-(<i>tert</i>-Butylcarbonylmethylamino)phenyl]acetic acid
;
_journal_issue 1
_journal_name_full 'Acta Crystallographica Section E'
_journal_page_first o4
_journal_page_last o6
_journal_paper_doi 10.1107/S1600536802021074
_journal_volume 59
_journal_year 2003
_chemical_formula_moiety 'C14 H19 N O4 '
_chemical_formula_sum 'C14 H19 N O4'
_chemical_formula_weight 265.309
_chemical_name_systematic
;
[2-(tertbutylcarbonylmethyl-amino]-phenyl)acetic acid
;
_space_group_IT_number 14
_symmetry_cell_setting monoclinic
_symmetry_space_group_name_Hall '-P 2ybc'
_symmetry_space_group_name_H-M 'P 1 21/c 1'
_atom_sites_solution_hydrogens geom
_atom_sites_solution_primary direct
_atom_sites_solution_secondary difmap
_cell_angle_alpha 90.00
_cell_angle_beta 107.744(3)
_cell_angle_gamma 90.00
_cell_formula_units_Z 4
_cell_length_a 12.6392(6)
_cell_length_b 5.1470(2)
_cell_length_c 22.54500(10)
_cell_measurement_reflns_used 8934
_cell_measurement_temperature 293(2)
_cell_measurement_theta_max 26.17
_cell_measurement_theta_min 0.95
_cell_volume 1396.87(9)
_computing_cell_refinement 'HKL SCALEPACK (Otwinowski & Minor 1997)'
_computing_data_collection 'KappaCCD Software (Nonius, 1997)'
_computing_data_reduction 'DENZO (Otwinowski & Minor, 1997) and SCALEPACK'
_computing_molecular_graphics 'OrtepIII (Burnett & Johnson, 1996), Platon (Spek, 2001)'
_computing_publication_material 'MaXus (Mackay et al., 1999)'
_computing_structure_refinement 'SHELXL97 (Sheldrick, 1997)'
_computing_structure_solution 'SIR92 (Altomare et al., 1993)'
_diffrn_ambient_temperature 293(2)
_diffrn_measured_fraction_theta_full 0.946
_diffrn_measured_fraction_theta_max 0.946
_diffrn_measurement_device 'Nonius Kappa CCD area-detector'
_diffrn_measurement_method \f-scan
_diffrn_radiation_source 'X-ray tube'
_diffrn_radiation_type MoK\a
_diffrn_radiation_wavelength 0.71073
_diffrn_reflns_av_R_equivalents 0.033
_diffrn_reflns_av_sigmaI/netI 0.0328
_diffrn_reflns_limit_h_max 15
_diffrn_reflns_limit_h_min -15
_diffrn_reflns_limit_k_max 6
_diffrn_reflns_limit_k_min -6
_diffrn_reflns_limit_l_max 26
_diffrn_reflns_limit_l_min -27
_diffrn_reflns_number 8934
_diffrn_reflns_theta_full 26.37
_diffrn_reflns_theta_max 26.17
_diffrn_reflns_theta_min 0.95
_diffrn_standards_decay_% 0.0
_exptl_absorpt_coefficient_mu 0.092
_exptl_absorpt_correction_type none
_exptl_crystal_colour Colourless
_exptl_crystal_density_diffrn 1.262
_exptl_crystal_density_method 'not measured'
_exptl_crystal_description Prism
_exptl_crystal_F_000 568
_exptl_crystal_size_max 0.40
_exptl_crystal_size_mid 0.30
_exptl_crystal_size_min 0.20
_refine_diff_density_max 0.168
_refine_diff_density_min -0.167
_refine_ls_extinction_method none
_refine_ls_goodness_of_fit_ref 1.046
_refine_ls_hydrogen_treatment constr
_refine_ls_matrix_type full
_refine_ls_number_parameters 179
_refine_ls_number_reflns 2702
_refine_ls_number_restraints 0
_refine_ls_restrained_S_all 1.046
_refine_ls_R_factor_all 0.0589
_refine_ls_R_factor_gt 0.0503
_refine_ls_shift/su_max 0.000
_refine_ls_shift/su_mean 0.000
_refine_ls_structure_factor_coef Fsqd
_refine_ls_weighting_details 'calc w = 1/[\s^2^(Fo^2^)+(0.0479P)^2^+0.4704P] where P = (Fo^2^+2Fc^2^)/3'
_refine_ls_weighting_scheme calc
_refine_ls_wR_factor_gt 0.1209
_refine_ls_wR_factor_ref 0.1281
_reflns_number_gt 2362
_reflns_number_total 2702
_reflns_threshold_expression >2\s(I)
_cod_data_source_file dn6044.cif
_cod_data_source_block I
_cod_depositor_comments
;
The following automatic conversions were performed:
'_symmetry_cell_setting' value 'Monoclinic' changed to 'monoclinic'
according to '/home/saulius/struct/CIF-dictionaries/cif_core.dic'
dictionary named 'cif_core.dic' version 2.4.1 from 2010-06-29.

Automatic conversion script
Id: cif_fix_enum 1527 2010-12-29 10:47:43Z saulius 

The following automatic conversions were performed:

'_symmetry_cell_setting' value 'Monoclinic' changed to 'monoclinic'
according to /home/saulius/struct/CIF-dictionaries/cif_core.dic
dictionary named 'cif_core.dic' version 2.4.1 from 2010-06-29.

Automatic conversion script
Id: cif_fix_values 1715 2011-07-08 13:25:40Z adriana 
;
_cod_original_cell_volume 1396.85(9)
_cod_original_sg_symbol_H-M 'P 21/c'
_cod_original_formula_sum 'C14 H19 N O4 '
_cod_database_code 2201950
_cod_database_fobs_code 2201950

loop_
_symmetry_equiv_pos_as_xyz
'x, y, z'
'-x, y+1/2, -z+1/2'
'-x, -y, -z'
'x, -y-1/2, z-1/2'

loop_
_atom_site_label
_atom_site_fract_x
_atom_site_fract_y
_atom_site_fract_z
_atom_site_U_iso_or_equiv
_atom_site_adp_type
_atom_site_calc_flag
_atom_site_refinement_flags
_atom_site_occupancy
_atom_site_disorder_assembly
_atom_site_disorder_group
_atom_site_type_symbol
O1 0.93632(12) 0.7227(3) 0.01454(7) 0.0709(4) Uani d . 1 . . O
H1 0.9711 0.7984 -0.0056 0.106 Uiso calc PR 0.50 . . H
O2 0.96251(14) 1.0957(3) 0.06496(8) 0.0801(5) Uani d . 1 . . O
H2 1.0017 1.1232 0.0426 0.120 Uiso calc PR 0.50 . . H
O3 0.65702(11) 0.4085(2) -0.02758(6) 0.0573(3) Uani d . 1 . . O
O4 0.68129(11) 0.7224(2) -0.09290(5) 0.0558(3) Uani d . 1 . . O
N1 0.66066(11) 0.8346(2) -0.00270(6) 0.0443(3) Uani d . 1 . . N
H1A 0.6734 0.9895 -0.0131 0.053 Uiso calc R 1 . . H
C1 0.92836(12) 0.8667(3) 0.05778(7) 0.0472(4) Uani d . 1 . . C
C2 0.88080(14) 0.7487(3) 0.10508(8) 0.0532(4) Uani d . 1 . . C
H2A 0.9410 0.6765 0.1387 0.064 Uiso calc R 1 . . H
H2B 0.8320 0.6067 0.0857 0.064 Uiso calc R 1 . . H
C3 0.81681(12) 0.9378(3) 0.13197(7) 0.0432(4) Uani d . 1 . . C
C4 0.87278(14) 1.0978(4) 0.18132(8) 0.0575(4) Uani d . 1 . . C
H4 0.9495 1.0827 0.1980 0.069 Uiso calc R 1 . . H
C5 0.81749(16) 1.2782(4) 0.20624(8) 0.0603(5) Uani d . 1 . . C
H5 0.8567 1.3834 0.2391 0.072 Uiso calc R 1 . . H
C6 0.70477(15) 1.3012(3) 0.18230(8) 0.0554(4) Uani d . 1 . . C
H6 0.6668 1.4228 0.1987 0.067 Uiso calc R 1 . . H
C7 0.64760(13) 1.1431(3) 0.13375(7) 0.0480(4) Uani d . 1 . . C
H7 0.5708 1.1586 0.1180 0.058 Uiso calc R 1 . . H
C8 0.70146(12) 0.9614(3) 0.10768(6) 0.0395(3) Uani d . 1 . . C
C9 0.63389(13) 0.7940(3) 0.05497(7) 0.0484(4) Uani d . 1 . . C
H9A 0.6464 0.6129 0.0670 0.058 Uiso calc R 1 . . H
H9B 0.5557 0.8307 0.0478 0.058 Uiso calc R 1 . . H
C10 0.66578(12) 0.6345(3) -0.04007(7) 0.0414(3) Uani d . 1 . . C
C11 0.69455(16) 0.5403(3) -0.14067(7) 0.0548(4) Uani d . 1 . . C
C13 0.79464(15) 0.3713(4) -0.11459(10) 0.0657(5) Uani d . 1 . . C
H13A 0.8575 0.4778 -0.0941 0.099 Uiso calc R 1 . . H
H13B 0.8097 0.2765 -0.1478 0.099 Uiso calc R 1 . . H
H13C 0.7808 0.2516 -0.0852 0.099 Uiso calc R 1 . . H
C14 0.58955(17) 0.3837(5) -0.16651(11) 0.0872(8) Uani d . 1 . . C
H14A 0.5820 0.2637 -0.1354 0.131 Uiso calc R 1 . . H
H14B 0.5932 0.2893 -0.2026 0.131 Uiso calc R 1 . . H
H14C 0.5267 0.4984 -0.1779 0.131 Uiso calc R 1 . . H
C12 0.7136(4) 0.7221(5) -0.18916(12) 0.1299(14) Uani d . 1 . . C
H12A 0.6523 0.8408 -0.2027 0.195 Uiso calc R 1 . . H
H12B 0.7194 0.6230 -0.2241 0.195 Uiso calc R 1 . . H
H12C 0.7810 0.8178 -0.1714 0.195 Uiso calc R 1 . . H

loop_
_atom_site_aniso_label
_atom_site_aniso_U_11
_atom_site_aniso_U_22
_atom_site_aniso_U_33
_atom_site_aniso_U_12
_atom_site_aniso_U_13
_atom_site_aniso_U_23
O1 0.0783(9) 0.0742(9) 0.0779(9) -0.0137(7) 0.0500(7) -0.0223(7)
O2 0.1081(12) 0.0659(9) 0.0912(10) -0.0227(8) 0.0675(9) -0.0195(7)
O3 0.0839(9) 0.0309(6) 0.0639(7) -0.0030(5) 0.0329(6) 0.0014(5)
O4 0.1015(9) 0.0299(5) 0.0403(6) 0.0068(5) 0.0280(6) -0.0009(4)
N1 0.0643(8) 0.0317(6) 0.0406(6) 0.0000(5) 0.0214(6) -0.0005(5)
C1 0.0402(7) 0.0522(9) 0.0535(9) 0.0065(6) 0.0206(6) -0.0037(7)
C2 0.0520(9) 0.0547(10) 0.0584(9) 0.0144(7) 0.0250(7) 0.0105(8)
C3 0.0472(8) 0.0473(8) 0.0399(7) 0.0040(6) 0.0202(6) 0.0080(6)
C4 0.0505(9) 0.0756(12) 0.0459(8) -0.0022(8) 0.0139(7) 0.0003(8)
C5 0.0734(11) 0.0688(12) 0.0420(8) -0.0128(9) 0.0225(8) -0.0105(8)
C6 0.0736(11) 0.0555(10) 0.0465(8) 0.0049(8) 0.0321(8) -0.0046(7)
C7 0.0508(8) 0.0539(9) 0.0454(8) 0.0067(7) 0.0238(7) 0.0030(7)
C8 0.0467(7) 0.0400(7) 0.0368(7) 0.0010(6) 0.0205(6) 0.0059(6)
C9 0.0529(8) 0.0509(9) 0.0471(8) -0.0069(7) 0.0239(7) -0.0016(7)
C10 0.0491(8) 0.0325(7) 0.0420(7) 0.0018(6) 0.0131(6) 0.0007(6)
C11 0.0889(12) 0.0348(8) 0.0424(8) 0.0078(8) 0.0228(8) -0.0058(6)
C13 0.0606(10) 0.0680(12) 0.0697(12) 0.0021(9) 0.0217(9) -0.0203(9)
C14 0.0681(12) 0.0978(17) 0.0797(14) 0.0173(11) -0.0014(10) -0.0465(13)
C12 0.299(5) 0.0525(13) 0.0706(14) 0.0178(19) 0.105(2) 0.0019(11)

loop_
_atom_type_symbol
_atom_type_description
_atom_type_scat_dispersion_real
_atom_type_scat_dispersion_imag
_atom_type_scat_source
C C 0.0033 0.0016 'International Tables Vol C Tables 4.2.6.8 and 6.1.1.4'
H H 0.0000 0.0000 'International Tables Vol C Tables 4.2.6.8 and 6.1.1.4'
N N 0.0061 0.0033 'International Tables Vol C Tables 4.2.6.8 and 6.1.1.4'
O O 0.0106 0.0060 'International Tables Vol C Tables 4.2.6.8 and 6.1.1.4'

loop_
_geom_angle_atom_site_label_1
_geom_angle_atom_site_label_2
_geom_angle_atom_site_label_3
_geom_angle
_geom_angle_publ_flag
C10 O4 C11 120.87(12) ?
C10 N1 C9 121.24(13) ?
O2 C1 O1 123.55(16) y
O2 C1 C2 119.14(15) y
O1 C1 C2 117.21(15) y
C1 C2 C3 113.84(13) ?
C4 C3 C8 118.52(14) ?
C4 C3 C2 119.98(14) ?
C8 C3 C2 121.49(14) ?
C5 C4 C3 121.75(16) ?
C6 C5 C4 119.60(16) ?
C5 C6 C7 119.58(15) ?
C6 C7 C8 121.86(15) ?
C7 C8 C3 118.69(14) ?
C7 C8 C9 119.11(14) ?
C3 C8 C9 122.20(13) ?
N1 C9 C8 113.12(12) ?
O3 C10 O4 125.37(14) ?
O3 C10 N1 124.43(14) ?
O4 C10 N1 110.21(12) ?
O4 C11 C13 110.61(14) ?
O4 C11 C14 109.80(15) ?
C13 C11 C14 112.27(16) ?
O4 C11 C12 102.30(13) ?
C13 C11 C12 110.0(2) ?
C14 C11 C12 111.5(2) ?

loop_
_geom_bond_atom_site_label_1
_geom_bond_atom_site_label_2
_geom_bond_site_symmetry_2
_geom_bond_distance
_geom_bond_publ_flag
O1 C1 . 1.253(2) y
O2 C1 . 1.248(2) y
O3 C10 . 1.2097(18) ?
O4 C10 . 1.3431(18) ?
O4 C11 . 1.4753(18) ?
N1 C10 . 1.3447(19) ?
N1 C9 . 1.4549(19) y
C1 C2 . 1.503(2) y
C2 C3 . 1.506(2) y
C3 C4 . 1.391(2) ?
C3 C8 . 1.398(2) y
C4 C5 . 1.380(3) ?
C5 C6 . 1.366(3) ?
C6 C7 . 1.378(2) ?
C7 C8 . 1.388(2) ?
C8 C9 . 1.505(2) y
C11 C13 . 1.500(3) ?
C11 C14 . 1.510(3) ?
C11 C12 . 1.513(3) ?

loop_
_geom_hbond_atom_site_label_D
_geom_hbond_atom_site_label_H
_geom_hbond_atom_site_label_A
_geom_hbond_site_symmetry_A
_geom_hbond_distance_DH
_geom_hbond_distance_HA
_geom_hbond_distance_DA
_geom_hbond_angle_DHA
O1 H1 O2 3_775 0.82 1.86 2.668(2) 166.0
O2 H2 O1 3_775 0.82 1.87 2.668(2) 162.3
N1 H1A O3 1_565 0.86 2.18 3.004(2) 160.1

loop_
_geom_torsion_atom_site_label_1
_geom_torsion_atom_site_label_2
_geom_torsion_atom_site_label_3
_geom_torsion_atom_site_label_4
_geom_torsion
_geom_torsion_publ_flag
O2 C1 C2 C3 35.3(2) y
O1 C1 C2 C3 -148.17(16) y
C1 C2 C3 C4 -83.50(19) ?
C1 C2 C3 C8 95.20(18) y
C8 C3 C4 C5 -0.4(2) ?
C2 C3 C4 C5 178.35(16) ?
C3 C4 C5 C6 0.2(3) ?
C4 C5 C6 C7 0.3(3) ?
C5 C6 C7 C8 -0.7(2) ?
C6 C7 C8 C3 0.5(2) ?
C6 C7 C8 C9 179.67(14) ?
C4 C3 C8 C7 0.0(2) ?
C2 C3 C8 C7 -178.72(13) ?
C4 C3 C8 C9 -179.09(14) ?
C2 C3 C8 C9 2.2(2) y
C10 N1 C9 C8 140.35(14) ?
C7 C8 C9 N1 117.26(15) ?
C3 C8 C9 N1 -63.65(19) y
C11 O4 C10 O3 -3.0(2) ?
C11 O4 C10 N1 177.38(14) ?
C9 N1 C10 O3 -5.5(2) ?
C9 N1 C10 O4 174.17(13) ?
C10 O4 C11 C13 -61.0(2) ?
C10 O4 C11 C14 63.5(2) ?
C10 O4 C11 C12 -178.0(2) ?
